data_4340083
loop_
_publ_author_name
'Escobar, L\'ivia B L'
'Guedes, Guilherme P.'
'Soriano, St\'ephane'
'Speziali, Nivaldo L.'
'K Jord\~ao, Alessandro'
'Cunha, Anna Claudia'
'Ferreira, Vitor F.'
'Maxim, Catalin'
'Novak, Miguel A.'
'Andruh, Marius'
'Vaz, Maria G. F.'

_publ_section_title
;
 New Families of Hetero-tri-spin 2p-3d-4f Complexes: Synthesis, Crystal
 Structures, and Magnetic Properties.
;
_journal_issue 14
_journal_name_full 'Inorganic chemistry'
_journal_page_first 7508
_journal_page_last 7517
_journal_paper_doi 10.1021/ic5008044
_journal_volume 53
_journal_year 2014
_chemical_formula_moiety 'C49 H29 Cu3 F48 Gd2 N4 O21'
_chemical_formula_sum 'C49 H29 Cu3 F48 Gd2 N4 O21'
_chemical_formula_weight 2426.88
_space_group_IT_number 14
_symmetry_cell_setting monoclinic
_symmetry_space_group_name_Hall '-P 2yn'
_symmetry_space_group_name_H-M 'P 1 21/n 1'
_atom_sites_solution_hydrogens geom
_atom_sites_solution_primary direct
_atom_sites_solution_secondary difmap
_audit_creation_date 2013-10-23T11:27:44-00:00
_audit_creation_method 'WinGX routine CIF_UPDATE'
_cell_angle_alpha 90
_cell_angle_beta 95.135(3)
_cell_angle_gamma 90
_cell_formula_units_Z 4
_cell_length_a 12.6928(4)
_cell_length_b 28.6403(9)
_cell_length_c 21.2567(6)
_cell_measurement_reflns_used 7825
_cell_measurement_temperature 120(2)
_cell_measurement_theta_max 29.2906
_cell_measurement_theta_min 1.7572
_cell_volume 7696.3(4)
_computing_cell_refinement
;
CrysAlisPro, Agilent Technologies,
Version 1.171.35.21 (release 20-01-2012 CrysAlis171 .NET)
(compiled Jan 23 2012,18:06:46)
;
_computing_data_collection
;
CrysAlisPro, Agilent Technologies,
Version 1.171.35.21 (release 20-01-2012 CrysAlis171 .NET)
(compiled Jan 23 2012,18:06:46)
;
_computing_data_reduction
;
CrysAlisPro, Agilent Technologies,
Version 1.171.35.21 (release 20-01-2012 CrysAlis171 .NET)
(compiled Jan 23 2012,18:06:46)
;
_computing_molecular_graphics 'Ortep-3 for Windows (Farrugia, 1997) and Mercury 3.1'
_computing_publication_material 'WinGX publication routines (Farrugia, 1999)'
_computing_structure_refinement 'SHELXL-97 (Sheldrick, 1997)'
_computing_structure_solution 'SHELXS-97 (Sheldrick, 1990)'
_diffrn_ambient_temperature 120(2)
_diffrn_measured_fraction_theta_full 1
_diffrn_measured_fraction_theta_max 1
_diffrn_measurement_device_type 'Xcalibur, Atlas, Gemini ultra'
_diffrn_radiation_monochromator graphite
_diffrn_radiation_source 'Enhance (Mo) X-ray Source'
_diffrn_radiation_type MoK\a
_diffrn_radiation_wavelength 0.71073
_diffrn_reflns_av_R_equivalents 0.0654
_diffrn_reflns_av_unetI/netI 0.0866
_diffrn_reflns_limit_h_max 14
_diffrn_reflns_limit_h_min -15
_diffrn_reflns_limit_k_max 29
_diffrn_reflns_limit_k_min -34
_diffrn_reflns_limit_l_max 23
_diffrn_reflns_limit_l_min -25
_diffrn_reflns_number 35710
_diffrn_reflns_theta_full 25.03
_diffrn_reflns_theta_max 25.03
_diffrn_reflns_theta_min 1.76
_exptl_absorpt_coefficient_mu 2.701
_exptl_absorpt_correction_T_max 1.00000
_exptl_absorpt_correction_T_min 0.68343
_exptl_absorpt_correction_type multi-scan
_exptl_absorpt_process_details
;
CrysAlisPro, Agilent Technologies,
Version 1.171.35.21 (release 20-01-2012 CrysAlis171 .NET)
(compiled Jan 23 2012,18:06:46)
Empirical absorption correction using spherical harmonics,
 implemented in SCALE3 ABSPACK scaling algorithm.
;
_exptl_crystal_colour blue
_exptl_crystal_density_diffrn 2.094
_exptl_crystal_density_method 'not measured'
_exptl_crystal_description prism
_exptl_crystal_F_000 4664
_exptl_crystal_size_max 0.1
_exptl_crystal_size_mid 0.07
_exptl_crystal_size_min 0.06
_refine_diff_density_max 1.485
_refine_diff_density_min -2.203
_refine_diff_density_rms 0.186
_refine_ls_extinction_method none
_refine_ls_goodness_of_fit_ref 1.043
_refine_ls_hydrogen_treatment constr
_refine_ls_matrix_type full
_refine_ls_number_parameters 1118
_refine_ls_number_reflns 13590
_refine_ls_number_restraints 48
_refine_ls_restrained_S_all 1.041
_refine_ls_R_factor_all 0.0942
_refine_ls_R_factor_gt 0.0535
_refine_ls_shift/su_max 0.009
_refine_ls_shift/su_mean 0
_refine_ls_structure_factor_coef Fsqd
_refine_ls_weighting_details 'calc w=1/[\s^2^(Fo^2^)+(0.0536P)^2^+56.2778P] where P=(Fo^2^+2Fc^2^)/3'
_refine_ls_weighting_scheme calc
_refine_ls_wR_factor_gt 0.1176
_refine_ls_wR_factor_ref 0.1526
_reflns_number_gt 9364
_reflns_number_total 13599
_reflns_threshold_expression >2sigma(I)
_cod_data_source_file ic5008044_si_004.cif
_cod_data_source_block gdcurad
_cod_depositor_comments 'Adding full bibliography for 4340079--4340083.cif.'
_cod_database_code 4340083

loop_
_symmetry_equiv_pos_as_xyz
'x, y, z'
'-x+1/2, y+1/2, -z+1/2'
'-x, -y, -z'
'x-1/2, -y-1/2, z-1/2'

loop_
_atom_site_label
_atom_site_type_symbol
_atom_site_fract_x
_atom_site_fract_y
_atom_site_fract_z
_atom_site_U_iso_or_equiv
_atom_site_adp_type
_atom_site_occupancy
_atom_site_symmetry_multiplicity
_atom_site_calc_flag
_atom_site_refinement_flags
_atom_site_disorder_assembly
_atom_site_disorder_group
Gd1 Gd 0.64544(3) 0.632361(15) 0.29647(2) 0.02342(12) Uani 1 1 d . . .
Gd2 Gd 0.36543(3) 0.614345(15) 0.25119(2) 0.02268(12) Uani 1 1 d . . .
Cu3 Cu 0.53710(8) 0.55466(4) 0.16539(5) 0.0260(3) Uani 1 1 d . . .
Cu2 Cu 0.47512(9) 0.73590(4) 0.24615(5) 0.0252(2) Uani 1 1 d . . .
O9 O 0.5296(4) 0.61552(19) 0.2020(3) 0.0211(13) Uani 1 1 d . . .
H9 H 0.531 0.6409 0.1697 0.025 Uiso 1 1 calc R . .
O13 O 0.2574(4) 0.6784(2) 0.2168(3) 0.0266(14) Uani 1 1 d . . .
O8 O 0.4770(4) 0.67732(19) 0.2889(3) 0.0230(13) Uani 1 1 d . . .
H8 H 0.4604 0.6839 0.3331 0.028 Uiso 1 1 calc R . .
O10 O 0.4335(4) 0.53790(19) 0.2230(3) 0.0243(13) Uani 1 1 d . . .
H10 H 0.3774 0.5163 0.2041 0.029 Uiso 1 1 calc R . .
O4 O 0.7504(5) 0.5867(2) 0.3682(3) 0.0311(15) Uani 1 1 d . . .
O12 O 0.2530(5) 0.5578(2) 0.2852(3) 0.0313(15) Uani 1 1 d . . .
O20 O 0.4534(5) 0.7063(2) 0.1627(3) 0.0256(14) Uani 1 1 d . . .
O11 O 0.3026(5) 0.6404(2) 0.3472(3) 0.0298(14) Uani 1 1 d . . .
O2 O 0.6677(5) 0.5432(2) 0.2592(3) 0.0279(14) Uani 1 1 d . . .
O3 O 0.6034(5) 0.6542(2) 0.4006(3) 0.0310(15) Uani 1 1 d . . .
O15 O 0.6411(5) 0.5752(2) 0.1113(3) 0.0337(15) Uani 1 1 d . . .
O14 O 0.2813(5) 0.5958(2) 0.1511(3) 0.0289(14) Uani 1 1 d . . .
O1 O 0.7932(5) 0.6220(2) 0.2385(3) 0.0340(15) Uani 1 1 d . . .
O7 O 0.5017(4) 0.58288(19) 0.3260(3) 0.0212(13) Uani 1 1 d . . .
H7 H 0.4858 0.5884 0.3707 0.025 Uiso 1 1 calc R . .
O21 O 0.4950(5) 0.76111(19) 0.3307(3) 0.0307(15) Uani 1 1 d . . .
O19 O 0.4602(5) 0.7957(2) 0.2111(3) 0.0289(14) Uani 1 1 d . . .
N1 N 0.4779(6) 0.8045(3) 0.3438(4) 0.0332(19) Uani 1 1 d . . .
O5 O 0.6632(5) 0.7003(2) 0.2301(3) 0.0328(15) Uani 1 1 d . . .
F29 F 0.1004(4) 0.74186(19) 0.2251(3) 0.0391(14) Uani 1 1 d . . .
F30 F 0.0655(4) 0.74146(19) 0.1244(3) 0.0431(14) Uani 1 1 d . . .
F28 F 0.2150(4) 0.76770(18) 0.1649(3) 0.0382(13) Uani 1 1 d . . .
C23 C 0.1654(7) 0.6571(3) 0.1191(4) 0.031(2) Uani 1 1 d . . .
H23 H 0.1144 0.668 0.087 0.037 Uiso 1 1 calc R . .
C17 C 0.2374(7) 0.6253(3) 0.3830(5) 0.033(2) Uani 1 1 d . . .
C18 C 0.1860(7) 0.5826(3) 0.3807(4) 0.031(2) Uani 1 1 d . . .
H18 H 0.1415 0.5746 0.4126 0.037 Uiso 1 1 calc R . .
C21 C 0.1419(7) 0.7353(3) 0.1705(5) 0.030(2) Uani 1 1 d . . .
C24 C 0.2076(7) 0.6132(3) 0.1131(4) 0.028(2) Uani 1 1 d . . .
C38 C 0.4392(7) 0.7752(3) 0.1011(4) 0.032(2) Uani 1 1 d . . .
H38 H 0.4305 0.7869 0.0591 0.038 Uiso 1 1 calc R . .
C39 C 0.4464(7) 0.8062(3) 0.1526(5) 0.033(2) Uani 1 1 d . . .
C22 C 0.1936(6) 0.6857(3) 0.1691(4) 0.027(2) Uani 1 1 d . . .
C45 C 0.5753(8) 0.8336(3) 0.3572(5) 0.036(2) Uani 1 1 d . A .
O6 O 0.7780(5) 0.6839(3) 0.3447(3) 0.0402(17) Uani 1 1 d . . .
F42 F 0.4393(7) 0.8693(2) 0.0798(3) 0.076(2) Uani 1 1 d . . .
C15 C 0.7422(8) 0.7442(4) 0.1551(5) 0.040(3) Uani 1 1 d . . .
F27 F 0.0674(5) 0.5934(2) 0.0370(3) 0.0544(17) Uani 1 1 d . . .
F23 F 0.1030(6) 0.4921(2) 0.2757(3) 0.064(2) Uani 1 1 d . . .
F26 F 0.2240(5) 0.5887(2) 0.0096(3) 0.0603(18) Uani 1 1 d . . .
O16 O 0.5239(5) 0.4944(2) 0.1259(3) 0.0378(16) Uani 1 1 d . . .
F25 F 0.1693(7) 0.5382(2) 0.0731(3) 0.075(2) Uani 1 1 d . . .
F15 F 0.6986(6) 0.7166(3) 0.1098(3) 0.072(2) Uani 1 1 d . . .
F41 F 0.5168(9) 0.8810(3) 0.1697(4) 0.109(4) Uani 1 1 d . . .
F14 F 0.6836(6) 0.7834(3) 0.1522(3) 0.073(2) Uani 1 1 d . . .
C13 C 0.8340(7) 0.7301(3) 0.2615(5) 0.036(2) Uani 1 1 d . . .
H13 H 0.8901 0.7486 0.2484 0.043 Uiso 1 1 calc R . .
C37 C 0.4451(7) 0.7275(3) 0.1119(5) 0.033(2) Uani 1 1 d . C .
F24 F 0.0751(6) 0.4995(2) 0.3716(3) 0.075(2) Uani 1 1 d . . .
C20 C 0.1464(9) 0.5036(4) 0.3320(5) 0.043(3) Uani 1 1 d . . .
C14 C 0.7471(7) 0.7224(3) 0.2209(4) 0.028(2) Uani 1 1 d . . .
C12 C 0.8419(10) 0.7113(5) 0.3220(6) 0.0678(19) Uani 1 1 d . . .
F22 F 0.2208(6) 0.4719(2) 0.3473(4) 0.074(2) Uani 1 1 d . . .
C41 C 0.3690(8) 0.8160(3) 0.3617(5) 0.036(2) Uani 1 1 d . . .
C25 C 0.1669(8) 0.5823(4) 0.0583(5) 0.037(2) Uani 1 1 d . . .
C19 C 0.1993(7) 0.5514(3) 0.3318(5) 0.031(2) Uani 1 1 d . . .
C3 C 0.8474(8) 0.5430(3) 0.2357(5) 0.037(2) Uani 1 1 d . . .
H3 H 0.905 0.5233 0.2281 0.044 Uiso 1 1 calc R . .
C47 C 0.2880(8) 0.7886(4) 0.3201(5) 0.046(3) Uani 1 1 d . . .
H47A H 0.2913 0.7979 0.2759 0.069 Uiso 1 1 calc R . .
H47B H 0.2171 0.795 0.3328 0.069 Uiso 1 1 calc R . .
H47C H 0.3031 0.7551 0.3246 0.069 Uiso 1 1 calc R . .
C4 C 0.8593(8) 0.5911(3) 0.2295(5) 0.036(2) Uani 1 1 d . . .
C40 C 0.4401(10) 0.8587(4) 0.1391(6) 0.049(3) Uani 1 1 d . . .
F2 F 0.7195(5) 0.4574(2) 0.3132(3) 0.0554(17) Uani 1 1 d . . .
F1 F 0.8461(5) 0.4503(2) 0.2565(4) 0.062(2) Uani 1 1 d . . .
F3 F 0.6872(6) 0.4506(2) 0.2141(3) 0.074(2) Uani 1 1 d . . .
F5 F 1.0209(5) 0.6284(3) 0.2588(4) 0.079(2) Uani 1 1 d . . .
F4 F 0.9477(5) 0.6445(2) 0.1686(3) 0.0605(19) Uani 1 1 d . . .
F6 F 1.0214(6) 0.5777(2) 0.1832(4) 0.089(3) Uani 1 1 d . . .
C2 C 0.7537(7) 0.5227(3) 0.2527(4) 0.028(2) Uani 1 1 d . . .
C5 C 0.9637(10) 0.6104(4) 0.2112(6) 0.053(3) Uani 1 1 d . . .
C1 C 0.7536(8) 0.4699(4) 0.2578(5) 0.042(3) Uani 1 1 d . . .
Cu1 Cu 0.49779(8) 0.51723(4) 0.30482(5) 0.0258(3) Uani 1 1 d . . .
O18 O 0.4707(5) 0.4534(2) 0.2817(3) 0.0351(16) Uani 1 1 d . . .
O17 O 0.5534(5) 0.5013(2) 0.3900(3) 0.0330(15) Uani 1 1 d . . .
F11 F 0.8525(5) 0.5126(2) 0.4183(3) 0.0618(19) Uani 1 1 d . . .
F20 F 0.1995(6) 0.7008(2) 0.4190(3) 0.064(2) Uani 1 1 d . . .
F13 F 0.8368(5) 0.7571(3) 0.1380(3) 0.067(2) Uani 1 1 d . . .
F19 F 0.3100(5) 0.6614(2) 0.4781(3) 0.0627(19) Uani 1 1 d . . .
F10 F 0.9514(5) 0.5703(3) 0.4466(4) 0.080(2) Uani 1 1 d . . .
F21 F 0.1448(5) 0.6445(2) 0.4739(3) 0.0545(17) Uani 1 1 d . . .
F8 F 0.6746(7) 0.7174(2) 0.5077(3) 0.078(2) Uani 1 1 d . . .
F7 F 0.5198(6) 0.6901(4) 0.4987(4) 0.119(4) Uani 1 1 d . . .
C7 C 0.6513(7) 0.6464(4) 0.4547(5) 0.038(2) Uani 1 1 d . . .
C16 C 0.2227(8) 0.6575(3) 0.4386(5) 0.037(2) Uani 1 1 d . . .
C32 C 0.5760(9) 0.4805(4) 0.0826(5) 0.047(3) Uani 1 1 d . . .
C29 C 0.4894(8) 0.4192(3) 0.3193(5) 0.038(2) Uani 1 1 d . D .
C9 C 0.7713(8) 0.5854(3) 0.4268(5) 0.034(2) Uani 1 1 d . . .
C28 C 0.5306(8) 0.4188(3) 0.3805(5) 0.035(2) Uani 1 1 d . . .
H28 H 0.541 0.39 0.4025 0.043 Uiso 1 1 calc R . .
C49 C 0.6551(8) 0.8226(4) 0.3093(5) 0.049(3) Uani 1 1 d . . .
H49A H 0.6773 0.7899 0.3138 0.073 Uiso 1 1 calc R . .
H49B H 0.7169 0.843 0.3171 0.073 Uiso 1 1 calc R . .
H49C H 0.6221 0.8279 0.2664 0.073 Uiso 1 1 calc R . .
C36 C 0.4405(10) 0.6970(4) 0.0531(5) 0.047(3) Uani 1 1 d . . .
C27 C 0.5572(7) 0.4602(3) 0.4105(4) 0.030(2) Uani 1 1 d . . .
F35 F 0.4642(8) 0.4156(3) 0.0787(6) 0.130(5) Uani 1 1 d . . .
C34 C 0.6763(9) 0.5508(4) 0.0685(5) 0.045(3) Uani 1 1 d . E .
C42 C 0.3497(8) 0.8685(3) 0.3507(5) 0.041(3) Uani 1 1 d . . .
H42A H 0.3379 0.8745 0.3047 0.05 Uiso 1 1 calc R . .
H42B H 0.285 0.8778 0.3701 0.05 Uiso 1 1 calc R . .
C8 C 0.7271(8) 0.6133(4) 0.4710(5) 0.040(2) Uani 1 1 d . . .
H8A H 0.7503 0.6093 0.5144 0.048 Uiso 1 1 calc R . .
C6 C 0.6175(9) 0.6795(4) 0.5058(5) 0.046(3) Uani 1 1 d . . .
F40 F 0.3535(10) 0.8746(3) 0.1598(5) 0.125(4) Uani 1 1 d . . .
C48 C 0.6257(10) 0.8224(4) 0.4239(5) 0.056(3) Uani 1 1 d . . .
H48A H 0.5749 0.8292 0.4548 0.084 Uiso 1 1 calc R . .
H48B H 0.6891 0.8416 0.4331 0.084 Uiso 1 1 calc R . .
H48C H 0.6451 0.7893 0.4263 0.084 Uiso 1 1 calc R . .
C43 C 0.4424(9) 0.8979(3) 0.3784(6) 0.047(3) Uani 1 1 d . A .
H43 H 0.453 0.8924 0.425 0.057 Uiso 1 1 calc R . .
C10 C 0.8576(9) 0.5520(4) 0.4500(5) 0.046(3) Uani 1 1 d . . .
C31 C 0.5554(12) 0.4300(5) 0.0620(8) 0.071(4) Uani 1 1 d . . .
C33 C 0.6511(9) 0.5063(4) 0.0522(6) 0.059(3) Uani 1 1 d . . .
H33 H 0.6851 0.492 0.0191 0.071 Uiso 1 1 calc R . .
F48 F 0.5597(5) 0.4281(2) 0.5141(3) 0.0495(16) Uani 1 1 d . . .
F46 F 0.6187(5) 0.4978(2) 0.5084(3) 0.0517(16) Uani 1 1 d . . .
F47 F 0.7094(5) 0.4401(2) 0.4774(3) 0.0578(17) Uani 1 1 d . . .
F34 F 0.5527(7) 0.4260(3) -0.0009(4) 0.093(3) Uani 1 1 d . . .
F36 F 0.6302(7) 0.4019(2) 0.0871(4) 0.077(2) Uani 1 1 d . . .
N2 N 0.4209(7) 0.9484(3) 0.3666(5) 0.053(3) Uani 1 1 d . . .
C26 C 0.6154(9) 0.4571(4) 0.4794(5) 0.042(3) Uani 1 1 d . . .
C30 C 0.4629(11) 0.3726(4) 0.2862(6) 0.060(3) Uani 1 1 d U . .
C46 C 0.3626(10) 0.8012(4) 0.4302(5) 0.049(3) Uani 1 1 d . . .
H46A H 0.4148 0.8187 0.4576 0.074 Uiso 1 1 calc R . .
H46B H 0.3774 0.7677 0.4344 0.074 Uiso 1 1 calc R . .
H46C H 0.2915 0.8076 0.4426 0.074 Uiso 1 1 calc R . .
C35 C 0.7604(14) 0.5750(6) 0.0353(8) 0.088(2) Uani 1 1 d U . .
C44 C 0.5410(8) 0.8850(3) 0.3493(5) 0.042(3) Uani 1 1 d . . .
H44A H 0.5993 0.9049 0.3679 0.051 Uiso 1 1 calc R A .
H44B H 0.5309 0.8921 0.3036 0.051 Uiso 1 1 calc R . .
F9 F 0.6356(8) 0.6619(3) 0.5635(3) 0.088(3) Uani 1 1 d . . .
F12 F 0.8552(7) 0.5400(3) 0.5113(3) 0.083(2) Uani 1 1 d . . .
N3A N 0.503(3) 0.9732(9) 0.3974(13) 0.048(2) Uani 0.310(9) 1 d P A 1
N4A N 0.560(3) 0.9994(9) 0.4130(13) 0.048(2) Uani 0.310(9) 1 d P A 1
N3B N 0.3197(12) 0.9609(4) 0.3452(6) 0.048(2) Uani 0.690(9) 1 d P A 2
N4B N 0.2191(12) 0.9736(4) 0.3286(6) 0.048(2) Uani 0.690(9) 1 d P A 2
F16A F 1.0153(11) 0.6844(5) 0.3607(6) 0.0678(19) Uani 0.5 1 d PU B 3
C11A C 0.929(3) 0.7224(11) 0.3655(17) 0.0678(19) Uani 0.5 1 d PU B 3
F17A F 1.0123(15) 0.7420(7) 0.3415(9) 0.0678(19) Uani 0.5 1 d PU B 3
F18A F 0.9369(19) 0.7166(8) 0.4265(11) 0.0678(19) Uani 0.5 1 d PU B 3
F16B F 0.8868(11) 0.7763(5) 0.3924(6) 0.0678(19) Uani 0.5 1 d PU B 4
C11B C 0.916(3) 0.7399(11) 0.3707(17) 0.0678(19) Uani 0.5 1 d PU B 4
F17B F 0.9964(16) 0.7578(6) 0.3556(9) 0.0678(19) Uani 0.5 1 d PU B 4
F18B F 0.9486(19) 0.7044(8) 0.4158(11) 0.0678(19) Uani 0.5 1 d PU B 4
F37A F 0.4924(11) 0.6561(4) 0.0662(6) 0.0450(14) Uani 0.5 1 d P C 5
F38A F 0.3416(13) 0.7075(4) 0.0166(7) 0.0450(14) Uani 0.5 1 d P C 5
F39A F 0.5076(17) 0.7005(4) 0.0140(9) 0.0450(14) Uani 0.5 1 d P C 5
F37B F 0.4258(11) 0.6508(4) 0.0686(6) 0.0450(14) Uani 0.5 1 d P C 6
F38B F 0.3502(14) 0.6883(4) 0.0270(7) 0.0450(14) Uani 0.5 1 d P C 6
F39B F 0.5093(17) 0.7160(4) 0.0127(9) 0.0450(14) Uani 0.5 1 d P C 6
F43A F 0.501(2) 0.3364(11) 0.3241(17) 0.0657(18) Uani 0.5 1 d PU D 7
F44A F 0.3502(14) 0.3660(5) 0.2884(7) 0.0657(18) Uani 0.5 1 d PU D 7
F45A F 0.5375(13) 0.3656(5) 0.2423(8) 0.0657(18) Uani 0.5 1 d PU D 7
F43B F 0.479(2) 0.3361(11) 0.3163(17) 0.0657(18) Uani 0.5 1 d PU D 8
F44B F 0.3685(15) 0.3718(5) 0.2549(7) 0.0657(18) Uani 0.5 1 d PU D 8
F45B F 0.4781(13) 0.3716(5) 0.2273(8) 0.0657(18) Uani 0.5 1 d PU D 8
F31A F 0.7994(17) 0.5601(11) -0.0137(11) 0.088(2) Uani 0.5 1 d PU E 9
F32A F 0.8312(18) 0.6033(7) 0.0730(9) 0.088(2) Uani 0.5 1 d PU E 9
F33A F 0.7391(15) 0.6182(9) 0.0228(9) 0.088(2) Uani 0.5 1 d PU E 9
F31B F 0.7661(17) 0.5549(11) -0.0212(11) 0.088(2) Uani 0.5 1 d PU E 10
F32B F 0.8414(19) 0.5793(7) 0.0652(9) 0.088(2) Uani 0.5 1 d PU E 10
F33B F 0.6982(15) 0.6204(9) 0.0028(9) 0.088(2) Uani 0.5 1 d PU E 10

loop_
_atom_site_aniso_label
_atom_site_aniso_U_11
_atom_site_aniso_U_22
_atom_site_aniso_U_33
_atom_site_aniso_U_23
_atom_site_aniso_U_13
_atom_site_aniso_U_12
Gd1 0.0219(2) 0.0198(2) 0.0286(2) 0.00032(19) 0.00240(17) -0.00082(18)
Gd2 0.0218(2) 0.0128(2) 0.0334(3) 0.00088(19) 0.00246(18) 0.00032(17)
Cu3 0.0301(6) 0.0171(6) 0.0312(6) -0.0021(5) 0.0051(5) 0.0002(5)
Cu2 0.0318(6) 0.0136(5) 0.0296(6) 0.0002(5) 0.0001(5) -0.0010(4)
O9 0.028(3) 0.013(3) 0.023(3) 0.006(3) 0.006(2) 0.001(2)
O13 0.027(3) 0.020(3) 0.032(3) 0.000(3) -0.002(3) -0.002(3)
O8 0.022(3) 0.014(3) 0.035(3) -0.009(3) 0.014(3) -0.004(2)
O10 0.022(3) 0.017(3) 0.034(3) -0.001(3) 0.003(2) 0.000(2)
O4 0.029(3) 0.033(4) 0.030(4) 0.000(3) -0.002(3) 0.003(3)
O12 0.032(4) 0.026(4) 0.037(4) 0.000(3) 0.006(3) -0.008(3)
O20 0.031(3) 0.017(3) 0.028(3) -0.007(3) -0.001(3) -0.003(3)
O11 0.033(4) 0.026(4) 0.031(3) -0.007(3) 0.011(3) -0.002(3)
O2 0.030(3) 0.024(3) 0.030(3) -0.002(3) 0.004(3) 0.005(3)
O3 0.032(4) 0.029(4) 0.033(4) -0.002(3) 0.007(3) -0.003(3)
O15 0.042(4) 0.032(4) 0.027(3) -0.002(3) 0.007(3) -0.003(3)
O14 0.045(4) 0.016(3) 0.025(3) -0.001(3) -0.002(3) 0.008(3)
O1 0.029(4) 0.029(4) 0.045(4) 0.003(3) 0.009(3) -0.001(3)
O7 0.025(3) 0.015(3) 0.024(3) 0.007(3) 0.006(2) 0.002(2)
O21 0.049(4) 0.009(3) 0.032(4) 0.001(3) -0.009(3) 0.004(3)
O19 0.038(4) 0.012(3) 0.034(4) -0.001(3) -0.009(3) -0.002(3)
N1 0.043(5) 0.019(4) 0.040(5) -0.011(4) 0.010(4) 0.000(4)
O5 0.027(3) 0.028(4) 0.043(4) 0.010(3) 0.000(3) -0.005(3)
F29 0.033(3) 0.032(3) 0.053(4) 0.002(3) 0.010(3) 0.009(2)
F30 0.035(3) 0.027(3) 0.064(4) -0.001(3) -0.016(3) 0.007(2)
F28 0.034(3) 0.023(3) 0.057(4) 0.007(3) -0.001(3) -0.005(2)
C23 0.023(5) 0.030(5) 0.038(5) 0.001(5) 0.001(4) -0.002(4)
C17 0.025(5) 0.032(6) 0.041(6) -0.007(5) 0.006(4) 0.014(4)
C18 0.032(5) 0.026(5) 0.035(5) 0.009(4) 0.004(4) -0.007(4)
C21 0.020(5) 0.021(5) 0.048(6) 0.001(4) 0.003(4) -0.003(4)
C24 0.035(5) 0.022(5) 0.027(5) 0.006(4) 0.008(4) -0.006(4)
C38 0.042(6) 0.020(5) 0.032(5) 0.008(4) -0.002(4) -0.007(4)
C39 0.036(5) 0.009(5) 0.053(7) 0.002(4) -0.005(5) -0.002(4)
C22 0.019(4) 0.026(5) 0.036(5) 0.016(4) 0.002(4) 0.002(4)
C45 0.035(5) 0.028(5) 0.043(6) -0.019(5) -0.006(4) -0.010(4)
O6 0.038(4) 0.051(5) 0.032(4) -0.004(3) 0.000(3) -0.016(3)
F42 0.130(7) 0.029(4) 0.062(5) 0.019(3) -0.021(4) -0.010(4)
C15 0.028(5) 0.047(7) 0.045(6) 0.020(5) 0.002(5) -0.005(5)
F27 0.047(4) 0.061(4) 0.051(4) -0.023(3) -0.013(3) -0.002(3)
F23 0.076(5) 0.057(4) 0.059(4) -0.003(4) 0.002(4) -0.038(4)
F26 0.073(5) 0.063(5) 0.047(4) -0.012(3) 0.016(3) 0.004(4)
O16 0.050(4) 0.025(4) 0.039(4) -0.013(3) 0.010(3) -0.007(3)
F25 0.136(7) 0.025(4) 0.056(4) -0.004(3) -0.030(4) -0.016(4)
F15 0.076(5) 0.091(6) 0.049(4) 0.004(4) -0.001(4) -0.033(4)
F41 0.182(10) 0.037(4) 0.092(6) 0.019(4) -0.068(6) -0.053(5)
F14 0.066(5) 0.063(5) 0.090(5) 0.048(4) 0.010(4) 0.025(4)
C13 0.030(5) 0.025(5) 0.055(7) -0.009(5) 0.012(5) -0.011(4)
C37 0.028(5) 0.030(6) 0.042(6) -0.003(5) 0.004(4) -0.011(4)
F24 0.096(6) 0.061(5) 0.073(5) -0.018(4) 0.043(4) -0.054(4)
C20 0.051(7) 0.037(6) 0.044(6) 0.012(5) 0.019(5) -0.006(5)
C14 0.030(5) 0.014(5) 0.038(5) 0.000(4) 0.001(4) 0.000(4)
C12 0.060(3) 0.078(5) 0.062(4) -0.011(3) -0.016(3) -0.020(4)
F22 0.072(5) 0.031(4) 0.118(6) 0.025(4) 0.000(4) 0.000(3)
C41 0.044(6) 0.025(5) 0.040(6) -0.002(5) 0.004(5) -0.001(4)
C25 0.041(6) 0.030(6) 0.039(6) 0.010(5) 0.000(5) 0.010(5)
C19 0.025(5) 0.020(5) 0.047(6) 0.004(5) -0.001(4) -0.002(4)
C3 0.038(6) 0.025(5) 0.051(6) 0.007(5) 0.019(5) 0.013(4)
C47 0.043(6) 0.039(6) 0.057(7) 0.000(6) 0.011(5) -0.003(5)
C4 0.034(6) 0.033(6) 0.044(6) 0.018(5) 0.010(4) 0.021(5)
C40 0.065(8) 0.020(6) 0.060(8) 0.012(5) -0.013(6) 0.000(5)
F2 0.070(5) 0.035(4) 0.065(4) 0.013(3) 0.027(3) 0.007(3)
F1 0.044(4) 0.032(3) 0.115(6) 0.010(4) 0.032(4) 0.022(3)
F3 0.096(6) 0.037(4) 0.082(5) -0.006(4) -0.039(4) -0.006(4)
F5 0.042(4) 0.096(6) 0.098(6) 0.009(5) -0.005(4) -0.025(4)
F4 0.054(4) 0.046(4) 0.086(5) 0.031(4) 0.031(4) 0.010(3)
F6 0.065(5) 0.054(5) 0.160(8) 0.047(5) 0.072(5) 0.027(4)
C2 0.026(5) 0.022(5) 0.038(5) 0.002(4) 0.005(4) 0.006(4)
C5 0.053(7) 0.035(7) 0.077(9) -0.002(6) 0.037(7) -0.005(6)
C1 0.041(6) 0.033(6) 0.054(7) -0.017(5) 0.017(5) -0.006(5)
Cu1 0.0316(6) 0.0125(5) 0.0335(6) 0.0019(5) 0.0043(5) 0.0018(4)
O18 0.045(4) 0.014(3) 0.045(4) 0.004(3) -0.002(3) 0.003(3)
O17 0.048(4) 0.017(3) 0.034(4) 0.013(3) 0.008(3) 0.010(3)
F11 0.071(5) 0.039(4) 0.072(5) -0.003(4) -0.018(4) 0.011(3)
F20 0.087(5) 0.036(4) 0.074(5) 0.015(3) 0.037(4) 0.029(4)
F13 0.035(4) 0.092(6) 0.075(5) 0.045(4) 0.011(3) -0.009(3)
F19 0.053(4) 0.067(5) 0.067(4) -0.029(4) 0.002(3) 0.000(4)
F10 0.030(4) 0.067(5) 0.141(7) 0.010(5) -0.004(4) 0.003(3)
F21 0.064(4) 0.049(4) 0.055(4) -0.009(3) 0.031(3) -0.004(3)
F8 0.128(7) 0.040(4) 0.073(5) -0.031(4) 0.044(5) -0.037(4)
F7 0.053(5) 0.206(11) 0.094(6) -0.101(7) -0.013(4) 0.040(6)
C7 0.027(5) 0.044(6) 0.042(6) -0.005(5) 0.002(4) -0.018(5)
C16 0.035(6) 0.029(6) 0.048(6) -0.002(5) 0.011(5) 0.001(4)
C32 0.049(7) 0.036(6) 0.054(7) -0.025(6) -0.003(6) 0.005(5)
C29 0.041(6) 0.015(5) 0.060(7) 0.011(5) 0.005(5) 0.006(4)
C9 0.037(6) 0.029(6) 0.037(6) 0.008(5) 0.003(4) -0.003(4)
C28 0.040(6) 0.019(5) 0.048(6) 0.017(5) 0.010(5) 0.006(4)
C49 0.032(6) 0.057(8) 0.058(7) -0.030(6) 0.012(5) -0.005(5)
C36 0.076(8) 0.031(6) 0.033(6) 0.007(5) 0.001(6) -0.002(6)
C27 0.030(5) 0.022(5) 0.038(5) 0.008(4) 0.001(4) -0.003(4)
F35 0.092(7) 0.069(6) 0.240(13) -0.094(7) 0.075(8) -0.039(5)
C34 0.045(6) 0.039(7) 0.050(7) -0.011(6) 0.005(5) 0.005(5)
C42 0.046(6) 0.025(5) 0.054(7) -0.008(5) 0.010(5) 0.007(5)
C8 0.037(6) 0.044(6) 0.039(6) -0.003(5) 0.001(5) -0.004(5)
C6 0.049(7) 0.053(7) 0.037(6) -0.018(6) 0.013(5) -0.014(6)
F40 0.174(11) 0.039(5) 0.171(10) 0.034(6) 0.065(8) 0.056(6)
C48 0.071(8) 0.042(7) 0.051(7) -0.010(6) -0.012(6) -0.006(6)
C43 0.057(7) 0.018(5) 0.070(8) -0.006(5) 0.019(6) -0.001(5)
C10 0.041(7) 0.044(7) 0.053(7) 0.008(6) -0.002(5) 0.007(5)
C31 0.066(9) 0.050(8) 0.097(12) -0.031(8) 0.011(8) 0.011(7)
C33 0.048(7) 0.061(8) 0.072(8) -0.035(7) 0.021(6) 0.003(6)
F48 0.067(4) 0.037(4) 0.046(4) 0.022(3) 0.013(3) 0.004(3)
F46 0.067(4) 0.045(4) 0.042(4) 0.001(3) -0.002(3) -0.003(3)
F47 0.047(4) 0.061(4) 0.065(4) 0.012(4) -0.003(3) 0.013(3)
F34 0.095(6) 0.075(6) 0.103(7) -0.060(5) -0.026(5) 0.026(5)
F36 0.108(7) 0.038(4) 0.084(5) -0.020(4) 0.016(5) 0.002(4)
N2 0.050(6) 0.021(5) 0.088(7) 0.000(5) 0.009(5) 0.008(4)
C26 0.052(7) 0.028(6) 0.046(6) 0.005(5) 0.000(5) 0.009(5)
C30 0.083(7) 0.023(6) 0.070(6) 0.007(5) -0.012(5) -0.008(6)
C46 0.073(8) 0.037(6) 0.040(6) -0.003(5) 0.015(6) -0.002(6)
C35 0.089(6) 0.106(5) 0.073(5) -0.029(5) 0.034(4) -0.052(7)
C44 0.052(7) 0.022(5) 0.054(7) -0.011(5) 0.014(5) -0.013(5)
F9 0.168(9) 0.055(5) 0.045(4) -0.008(4) 0.030(5) -0.001(5)
F12 0.101(6) 0.087(6) 0.057(5) 0.018(4) -0.012(4) 0.038(5)
N3A 0.084(7) 0.013(4) 0.047(5) 0.004(4) 0.001(5) 0.005(4)
N4A 0.084(7) 0.013(4) 0.047(5) 0.004(4) 0.001(5) 0.005(4)
N3B 0.084(7) 0.013(4) 0.047(5) 0.004(4) 0.001(5) 0.005(4)
N4B 0.084(7) 0.013(4) 0.047(5) 0.004(4) 0.001(5) 0.005(4)
F16A 0.060(3) 0.078(5) 0.062(4) -0.011(3) -0.016(3) -0.020(4)
C11A 0.060(3) 0.078(5) 0.062(4) -0.011(3) -0.016(3) -0.020(4)
F17A 0.060(3) 0.078(5) 0.062(4) -0.011(3) -0.016(3) -0.020(4)
F18A 0.060(3) 0.078(5) 0.062(4) -0.011(3) -0.016(3) -0.020(4)
F16B 0.060(3) 0.078(5) 0.062(4) -0.011(3) -0.016(3) -0.020(4)
C11B 0.060(3) 0.078(5) 0.062(4) -0.011(3) -0.016(3) -0.020(4)
F17B 0.060(3) 0.078(5) 0.062(4) -0.011(3) -0.016(3) -0.020(4)
F18B 0.060(3) 0.078(5) 0.062(4) -0.011(3) -0.016(3) -0.020(4)
F37A 0.056(3) 0.028(4) 0.049(3) -0.007(3) -0.002(2) -0.007(5)
F38A 0.056(3) 0.028(4) 0.049(3) -0.007(3) -0.002(2) -0.007(5)
F39A 0.056(3) 0.028(4) 0.049(3) -0.007(3) -0.002(2) -0.007(5)
F37B 0.056(3) 0.028(4) 0.049(3) -0.007(3) -0.002(2) -0.007(5)
F38B 0.056(3) 0.028(4) 0.049(3) -0.007(3) -0.002(2) -0.007(5)
F39B 0.056(3) 0.028(4) 0.049(3) -0.007(3) -0.002(2) -0.007(5)
F43A 0.095(6) 0.024(2) 0.074(6) -0.002(3) -0.014(4) -0.011(4)
F44A 0.095(6) 0.024(2) 0.074(6) -0.002(3) -0.014(4) -0.011(4)
F45A 0.095(6) 0.024(2) 0.074(6) -0.002(3) -0.014(4) -0.011(4)
F43B 0.095(6) 0.024(2) 0.074(6) -0.002(3) -0.014(4) -0.011(4)
F44B 0.095(6) 0.024(2) 0.074(6) -0.002(3) -0.014(4) -0.011(4)
F45B 0.095(6) 0.024(2) 0.074(6) -0.002(3) -0.014(4) -0.011(4)
F31A 0.089(6) 0.106(5) 0.073(5) -0.029(5) 0.034(4) -0.052(7)
F32A 0.089(6) 0.106(5) 0.073(5) -0.029(5) 0.034(4) -0.052(7)
F33A 0.089(6) 0.106(5) 0.073(5) -0.029(5) 0.034(4) -0.052(7)
F31B 0.089(6) 0.106(5) 0.073(5) -0.029(5) 0.034(4) -0.052(7)
F32B 0.089(6) 0.106(5) 0.073(5) -0.029(5) 0.034(4) -0.052(7)
F33B 0.089(6) 0.106(5) 0.073(5) -0.029(5) 0.034(4) -0.052(7)

loop_
_atom_type_symbol
_atom_type_description
_atom_type_scat_dispersion_real
_atom_type_scat_dispersion_imag
_atom_type_scat_source
C C 0.0033 0.0016 'International Tables Vol C Tables 4.2.6.8 and 6.1.1.4'
H H 0 0 'International Tables Vol C Tables 4.2.6.8 and 6.1.1.4'
Cu Cu 0.3201 1.2651 'International Tables Vol C Tables 4.2.6.8 and 6.1.1.4'
F F 0.0171 0.0103 'International Tables Vol C Tables 4.2.6.8 and 6.1.1.4'
Gd Gd -0.1653 3.9035 'International Tables Vol C Tables 4.2.6.8 and 6.1.1.4'
N N 0.0061 0.0033 'International Tables Vol C Tables 4.2.6.8 and 6.1.1.4'
O O 0.0106 0.006 'International Tables Vol C Tables 4.2.6.8 and 6.1.1.4'

loop_
_geom_angle_atom_site_label_1
_geom_angle_atom_site_label_2
_geom_angle_atom_site_label_3
_geom_angle
O4 Gd1 O1 80.6(2)
O4 Gd1 O6 74.2(2)
O1 Gd1 O6 74.9(2)
O4 Gd1 O3 72.9(2)
O1 Gd1 O3 140.1(2)
O6 Gd1 O3 69.6(2)
O4 Gd1 O5 138.8(2)
O1 Gd1 O5 71.1(2)
O6 Gd1 O5 69.9(2)
O3 Gd1 O5 111.5(2)
O4 Gd1 O9 134.2(2)
O1 Gd1 O9 89.6(2)
O6 Gd1 O9 145.6(2)
O3 Gd1 O9 130.13(19)
O5 Gd1 O9 76.08(19)
O4 Gd1 O7 84.4(2)
O1 Gd1 O7 135.4(2)
O6 Gd1 O7 139.5(2)
O3 Gd1 O7 71.4(2)
O5 Gd1 O7 136.67(19)
O9 Gd1 O7 71.69(18)
O4 Gd1 O8 140.3(2)
O1 Gd1 O8 138.7(2)
O6 Gd1 O8 106.0(2)
O3 Gd1 O8 70.4(2)
O5 Gd1 O8 70.81(19)
O9 Gd1 O8 66.18(18)
O7 Gd1 O8 70.06(18)
O4 Gd1 O2 65.9(2)
O1 Gd1 O2 67.5(2)
O6 Gd1 O2 128.4(2)
O3 Gd1 O2 123.64(19)
O5 Gd1 O2 124.9(2)
O9 Gd1 O2 68.95(18)
O7 Gd1 O2 68.00(18)
O8 Gd1 O2 125.67(18)
O4 Gd1 Gd2 125.51(15)
O1 Gd1 Gd2 130.50(16)
O6 Gd1 Gd2 146.36(17)
O3 Gd1 Gd2 89.32(15)
O5 Gd1 Gd2 95.71(14)
O9 Gd1 Gd2 41.20(13)
O7 Gd1 Gd2 41.31(13)
O8 Gd1 Gd2 40.74(12)
O2 Gd1 Gd2 85.04(13)
O12 Gd2 O14 83.2(2)
O12 Gd2 O13 106.4(2)
O14 Gd2 O13 72.0(2)
O12 Gd2 O11 71.8(2)
O14 Gd2 O11 133.4(2)
O13 Gd2 O11 78.0(2)
O12 Gd2 O8 141.9(2)
O14 Gd2 O8 132.9(2)
O13 Gd2 O8 80.1(2)
O11 Gd2 O8 73.1(2)
O12 Gd2 O9 136.4(2)
O14 Gd2 O9 87.2(2)
O13 Gd2 O9 110.74(19)
O11 Gd2 O9 137.4(2)
O8 Gd2 O9 68.01(18)
O12 Gd2 O7 87.6(2)
O14 Gd2 O7 138.68(19)
O13 Gd2 O7 148.54(19)
O11 Gd2 O7 80.0(2)
O8 Gd2 O7 72.10(19)
O9 Gd2 O7 72.27(18)
O12 Gd2 O10 72.1(2)
O14 Gd2 O10 73.68(19)
O13 Gd2 O10 145.61(19)
O11 Gd2 O10 130.1(2)
O8 Gd2 O10 123.10(19)
O9 Gd2 O10 64.48(18)
O7 Gd2 O10 65.17(19)
O12 Gd2 Cu1 67.82(16)
O14 Gd2 Cu1 106.86(14)
O13 Gd2 Cu1 174.21(14)
O11 Gd2 Cu1 99.36(15)
O8 Gd2 Cu1 104.21(14)
O9 Gd2 Cu1 74.71(13)
O7 Gd2 Cu1 33.87(13)
O10 Gd2 Cu1 34.32(13)
O12 Gd2 Cu3 104.86(15)
O14 Gd2 Cu3 70.42(15)
O13 Gd2 Cu3 126.98(14)
O11 Gd2 Cu3 153.26(15)
O8 Gd2 Cu3 99.75(13)
O9 Gd2 Cu3 32.91(13)
O7 Gd2 Cu3 73.27(13)
O10 Gd2 Cu3 33.60(13)
Cu1 Gd2 Cu3 56.62(3)
O12 Gd2 Gd1 129.18(16)
O14 Gd2 Gd1 128.69(15)
O13 Gd2 Gd1 119.83(14)
O11 Gd2 Gd1 97.08(15)
O8 Gd2 Gd1 42.87(13)
O9 Gd2 Gd1 41.50(13)
O7 Gd2 Gd1 41.70(13)
O10 Gd2 Gd1 80.42(13)
Cu1 Gd2 Gd1 65.45(2)
Cu3 Gd2 Gd1 63.76(2)
O9 Cu3 O15 91.5(3)
O9 Cu3 O16 172.1(3)
O15 Cu3 O16 93.0(3)
O9 Cu3 O10 84.7(2)
O15 Cu3 O10 176.1(3)
O16 Cu3 O10 90.9(3)
O9 Cu3 Gd2 43.22(16)
O15 Cu3 Gd2 132.2(2)
O16 Cu3 Gd2 130.3(2)
O10 Cu3 Gd2 44.41(17)
O19 Cu2 O8 172.6(3)
O19 Cu2 O21 91.6(2)
O8 Cu2 O21 83.7(2)
O19 Cu2 O20 92.0(3)
O8 Cu2 O20 92.5(2)
O21 Cu2 O20 176.2(3)
Cu3 O9 Gd2 103.9(2)
Cu3 O9 Gd1 117.9(2)
Gd2 O9 Gd1 97.30(19)
C22 O13 Gd2 133.7(6)
Cu2 O8 Gd2 121.5(3)
Cu2 O8 Gd1 117.4(2)
Gd2 O8 Gd1 96.39(19)
Cu3 O10 Cu1 112.7(3)
Cu3 O10 Gd2 102.0(2)
Cu1 O10 Gd2 100.5(2)
C9 O4 Gd1 136.4(6)
C19 O12 Gd2 137.4(6)
C37 O20 Cu2 124.8(6)
C17 O11 Gd2 134.9(6)
C2 O2 Gd1 126.1(6)
C7 O3 Gd1 131.2(6)
C34 O15 Cu3 124.7(7)
C24 O14 Gd2 136.9(6)
C4 O1 Gd1 138.5(6)
Cu1 O7 Gd2 101.9(2)
Cu1 O7 Gd1 120.7(3)
Gd2 O7 Gd1 96.99(18)
N1 O21 Cu2 123.2(5)
C39 O19 Cu2 127.0(6)
O21 N1 C45 115.1(7)
O21 N1 C41 116.0(7)
C45 N1 C41 126.4(7)
C14 O5 Gd1 127.8(5)
C22 C23 C24 122.9(9)
O11 C17 C18 128.1(9)
O11 C17 C16 113.4(9)
C18 C17 C16 118.2(9)
C17 C18 C19 120.4(9)
F28 C21 F30 108.2(7)
F28 C21 F29 108.3(7)
F30 C21 F29 107.7(7)
F28 C21 C22 109.6(7)
F30 C21 C22 112.8(8)
F29 C21 C22 110.2(7)
O14 C24 C23 124.3(9)
O14 C24 C25 116.0(8)
C23 C24 C25 119.7(8)
C37 C38 C39 119.6(9)
O19 C39 C38 127.3(8)
O19 C39 C40 114.4(9)
C38 C39 C40 118.3(9)
O13 C22 C23 129.3(9)
O13 C22 C21 112.1(8)
C23 C22 C21 118.5(8)
N1 C45 C49 110.1(7)
N1 C45 C48 109.1(8)
C49 C45 C48 108.9(9)
N1 C45 C44 106.9(8)
C49 C45 C44 108.8(9)
C48 C45 C44 113.0(8)
C12 O6 Gd1 132.3(7)
F15 C15 F13 107.0(9)
F15 C15 F14 105.7(9)
F13 C15 F14 105.3(8)
F15 C15 C14 113.7(8)
F13 C15 C14 113.4(8)
F14 C15 C14 111.1(9)
C32 O16 Cu3 125.3(7)
C14 C13 C12 120.9(9)
O20 C37 C38 129.0(9)
O20 C37 C36 115.4(9)
C38 C37 C36 115.5(9)
F24 C20 F23 108.0(9)
F24 C20 F22 107.5(9)
F23 C20 F22 106.4(9)
F24 C20 C19 114.6(9)
F23 C20 C19 111.8(8)
F22 C20 C19 108.2(9)
O5 C14 C13 128.9(9)
O5 C14 C15 112.3(8)
C13 C14 C15 118.7(8)
O6 C12 C13 127.0(10)
O6 C12 C11A 112.4(19)
C13 C12 C11A 120.6(19)
O6 C12 C11B 116.2(17)
C13 C12 C11B 113.5(17)
N1 C41 C47 109.4(8)
N1 C41 C46 108.0(8)
C47 C41 C46 108.8(9)
N1 C41 C42 108.2(8)
C47 C41 C42 109.1(9)
C46 C41 C42 113.3(8)
F25 C25 F26 108.6(9)
F25 C25 F27 108.2(9)
F26 C25 F27 105.6(8)
F25 C25 C24 112.3(8)
F26 C25 C24 110.3(8)
F27 C25 C24 111.6(8)
O12 C19 C18 126.9(8)
O12 C19 C20 113.6(8)
C18 C19 C20 119.5(9)
C4 C3 C2 122.5(8)
O1 C4 C3 127.4(9)
O1 C4 C5 113.3(9)
C3 C4 C5 119.2(8)
F41 C40 F42 108.3(10)
F41 C40 F40 106.0(12)
F42 C40 F40 108.2(10)
F41 C40 C39 111.6(9)
F42 C40 C39 114.2(10)
F40 C40 C39 108.2(10)
O2 C2 C3 126.9(8)
O2 C2 C1 116.8(8)
C3 C2 C1 116.1(8)
F5 C5 F4 106.1(9)
F5 C5 F6 109.3(11)
F4 C5 F6 105.2(9)
F5 C5 C4 112.6(10)
F4 C5 C4 110.9(10)
F6 C5 C4 112.2(9)
F1 C1 F3 108.9(8)
F1 C1 F2 105.4(9)
F3 C1 F2 105.8(9)
F1 C1 C2 114.9(8)
F3 C1 C2 111.9(9)
F2 C1 C2 109.4(8)
O18 Cu1 O7 171.2(3)
O18 Cu1 O17 93.2(3)
O7 Cu1 O17 90.7(2)
O18 Cu1 O10 90.6(3)
O7 Cu1 O10 85.0(2)
O17 Cu1 O10 174.3(3)
O18 Cu1 Gd2 128.59(19)
O7 Cu1 Gd2 44.18(16)
O17 Cu1 Gd2 129.42(18)
O10 Cu1 Gd2 45.18(16)
C29 O18 Cu1 123.6(6)
C27 O17 Cu1 123.1(6)
O3 C7 C8 128.1(10)
O3 C7 C6 113.0(10)
C8 C7 C6 118.9(9)
F20 C16 F19 105.5(8)
F20 C16 F21 106.1(8)
F19 C16 F21 106.4(8)
F20 C16 C17 111.1(9)
F19 C16 C17 112.8(8)
F21 C16 C17 114.3(8)
O16 C32 C33 126.7(10)
O16 C32 C31 115.1(11)
C33 C32 C31 118.1(10)
O18 C29 C28 130.0(9)
O18 C29 C30 111.2(9)
C28 C29 C30 118.8(9)
O4 C9 C8 126.5(9)
O4 C9 C10 115.4(9)
C8 C9 C10 118.0(9)
C29 C28 C27 119.6(9)
F39A C36 F38B 112.0(14)
F39A C36 F37A 81.9(11)
F38B C36 F37A 109.0(11)
F39A C36 F37B 110.5(12)
F38B C36 F37B 77.1(10)
F38B C36 F39B 114.0(13)
F37A C36 F39B 98.3(12)
F37B C36 F39B 129.0(13)
F39A C36 F38A 103.8(13)
F37A C36 F38A 132.0(11)
F37B C36 F38A 101.4(11)
F39B C36 F38A 98.7(11)
F39A C36 C37 121.5(12)
F38B C36 C37 116.4(12)
F37A C36 C37 110.0(9)
F37B C36 C37 110.5(9)
F39B C36 C37 107.6(10)
F38A C36 C37 106.8(10)
O17 C27 C28 130.4(9)
O17 C27 C26 112.0(8)
C28 C27 C26 117.1(8)
O15 C34 C33 128.1(11)
O15 C34 C35 113.3(11)
C33 C34 C35 118.5(11)
C43 C42 C41 112.1(9)
C7 C8 C9 122.8(10)
F7 C6 F8 109.8(12)
F7 C6 F9 106.7(10)
F8 C6 F9 103.8(9)
F7 C6 C7 113.3(9)
F8 C6 C7 110.4(9)
F9 C6 C7 112.5(10)
N2 C43 C44 108.6(9)
N2 C43 C42 110.5(9)
C44 C43 C42 110.4(9)
F10 C10 F11 108.5(9)
F10 C10 F12 104.7(9)
F11 C10 F12 105.8(9)
F10 C10 C9 111.6(9)
F11 C10 C9 112.2(9)
F12 C10 C9 113.6(9)
F35 C31 F36 108.7(14)
F35 C31 F34 107.5(13)
F36 C31 F34 107.7(10)
F35 C31 C32 110.8(10)
F36 C31 C32 111.3(11)
F34 C31 C32 110.8(12)
C34 C33 C32 122.1(10)
N3B N2 N3A 132.0(14)
N3B N2 C43 117.5(10)
N3A N2 C43 107.6(13)
F47 C26 F46 110.9(9)
F47 C26 F48 108.4(8)
F46 C26 F48 106.5(8)
F47 C26 C27 110.3(9)
F46 C26 C27 112.1(8)
F48 C26 C27 108.4(8)
F43B C30 F45B 117(2)
F43B C30 F44B 110.1(15)
F45B C30 F44B 73.5(12)
F45B C30 F43A 119(2)
F44B C30 F43A 122.5(16)
F43B C30 F45A 98(2)
F44B C30 F45A 107.4(13)
F43A C30 F45A 93.6(19)
F43B C30 F44A 89.2(16)
F45B C30 F44A 105.3(13)
F43A C30 F44A 100.1(18)
F45A C30 F44A 137.0(14)
F43B C30 C29 118.8(16)
F45B C30 C29 114.8(11)
F44B C30 C29 113.5(12)
F43A C30 C29 109.8(15)
F45A C30 C29 107.3(11)
F44A C30 C29 106.0(11)
F32B C35 F31A 95.3(18)
F32B C35 F33A 99.9(18)
F31A C35 F33A 104(2)
F32B C35 F31B 114.7(18)
F33A C35 F31B 105(2)
F31A C35 F32A 112.7(16)
F33A C35 F32A 71.1(14)
F31B C35 F32A 132.5(15)
F32B C35 C34 114.9(17)
F31A C35 C34 125.2(16)
F33A C35 C34 113.3(16)
F31B C35 C34 108.6(14)
F32A C35 C34 116.3(13)
F32B C35 F33B 121.0(18)
F31A C35 F33B 97(2)
F31B C35 F33B 91.5(18)
F32A C35 F33B 92.4(16)
C34 C35 F33B 103.2(13)
C43 C44 C45 115.6(9)
N4A N3A N2 165(3)
N4B N3B N2 175.8(13)
C11A F16A F17A 48.4(14)
F18A C11A F17A 116(3)
F18A C11A C12 128(3)
F17A C11A C12 116(3)
F18A C11A F16A 89(3)
F17A C11A F16A 71.4(19)
C12 C11A F16A 108(2)
C11A F17A F16A 60.2(17)
F16B C11B F17B 92(2)
F16B C11B F18B 116(3)
F17B C11B F18B 106(3)
F16B C11B C12 121(3)
F17B C11B C12 121(3)
F18B C11B C12 101(2)
C36 F37A F39A 46.1(9)
C36 F39A F37A 52.0(9)
C36 F37B F38B 47.9(8)
C36 F38B F37B 55.0(9)
C30 F44B F45B 52.2(10)
C30 F45B F44B 54.2(10)
C35 F32A F33A 51.0(12)
C35 F33A F32A 57.9(14)

loop_
_geom_bond_atom_site_label_1
_geom_bond_atom_site_label_2
_geom_bond_distance
Gd1 O4 2.333(6)
Gd1 O1 2.353(6)
Gd1 O6 2.398(6)
Gd1 O3 2.405(6)
Gd1 O5 2.425(6)
Gd1 O9 2.428(6)
Gd1 O7 2.436(5)
Gd1 O8 2.488(5)
Gd1 O2 2.697(6)
Gd1 Gd2 3.6348(6)
Gd2 O12 2.316(6)
Gd2 O14 2.354(6)
Gd2 O13 2.368(6)
Gd2 O11 2.377(6)
Gd2 O8 2.387(5)
Gd2 O9 2.414(5)
Gd2 O7 2.417(5)
Gd2 O10 2.448(6)
Gd2 Cu1 3.3933(11)
Gd2 Cu3 3.4218(11)
Cu3 O9 1.915(6)
Cu3 O15 1.919(6)
Cu3 O16 1.919(6)
Cu3 O10 1.936(6)
Cu2 O19 1.871(6)
Cu2 O8 1.907(6)
Cu2 O21 1.933(6)
Cu2 O20 1.963(6)
O13 C22 1.256(10)
O10 Cu1 1.946(6)
O4 C9 1.251(11)
O12 C19 1.266(11)
O20 C37 1.236(11)
O11 C17 1.250(11)
O2 C2 1.258(10)
O3 C7 1.273(11)
O15 C34 1.260(12)
O14 C24 1.279(11)
O1 C4 1.246(10)
O7 Cu1 1.933(6)
O21 N1 1.297(9)
O19 C39 1.276(11)
N1 C45 1.496(11)
N1 C41 1.503(12)
O5 C14 1.270(10)
F29 C21 1.330(10)
F30 C21 1.327(10)
F28 C21 1.326(10)
C23 C22 1.365(13)
C23 C24 1.378(13)
C17 C18 1.385(13)
C17 C16 1.522(13)
C18 C19 1.392(13)
C21 C22 1.565(12)
C24 C25 1.516(13)
C38 C37 1.387(13)
C38 C39 1.405(13)
C39 C40 1.532(13)
C45 C49 1.531(13)
C45 C48 1.537(14)
C45 C44 1.538(14)
O6 C12 1.255(14)
F42 C40 1.295(13)
C15 F15 1.328(12)
C15 F13 1.337(11)
C15 F14 1.345(12)
C15 C14 1.527(13)
F27 C25 1.340(11)
F23 C20 1.313(12)
F26 C25 1.328(11)
O16 C32 1.247(12)
F25 C25 1.303(11)
F41 C40 1.291(13)
C13 C14 1.355(13)
C13 C12 1.390(16)
C37 C36 1.523(14)
F24 C20 1.297(11)
C20 F22 1.330(12)
C20 C19 1.524(13)
C12 C11A 1.41(3)
C12 C11B 1.56(3)
C41 C47 1.513(14)
C41 C46 1.527(13)
C41 C42 1.537(13)
C3 C4 1.393(13)
C3 C2 1.400(13)
C4 C5 1.518(14)
C40 F40 1.303(15)
F2 C1 1.340(12)
F1 C1 1.304(11)
F3 C1 1.319(12)
F5 C5 1.300(14)
F4 C5 1.334(13)
F6 C5 1.359(12)
C2 C1 1.517(13)
Cu1 O18 1.917(6)
Cu1 O17 1.937(6)
O18 C29 1.272(11)
O17 C27 1.254(10)
F11 C10 1.313(13)
F20 C16 1.332(11)
F19 C16 1.333(12)
F10 C10 1.308(12)
F21 C16 1.346(11)
F8 C6 1.303(12)
F7 C6 1.273(13)
C7 C8 1.372(14)
C7 C6 1.533(14)
C32 C33 1.407(16)
C32 C31 1.527(16)
C29 C28 1.359(14)
C29 C30 1.533(15)
C9 C8 1.390(14)
C9 C10 1.503(14)
C28 C27 1.374(13)
C36 F39A 1.25(2)
C36 F38B 1.252(19)
C36 F37A 1.362(16)
C36 F37B 1.381(16)
C36 F39B 1.39(2)
C36 F38A 1.447(19)
C27 C26 1.583(13)
F35 C31 1.307(16)
C34 C33 1.351(15)
C34 C35 1.502(17)
C42 C43 1.523(15)
C6 F9 1.327(13)
C43 N2 1.490(13)
C43 C44 1.493(14)
C10 F12 1.350(12)
C31 F36 1.320(15)
C31 F34 1.340(16)
F48 C26 1.352(12)
F46 C26 1.318(11)
F47 C26 1.292(12)
N2 N3B 1.371(16)
N2 N3A 1.38(3)
C30 F43B 1.23(4)
C30 F45B 1.28(2)
C30 F44B 1.32(2)
C30 F43A 1.37(3)
C30 F45A 1.40(2)
C30 F44A 1.45(2)
C35 F32B 1.17(3)
C35 F31A 1.27(3)
C35 F33A 1.29(3)
C35 F31B 1.34(3)
C35 F32A 1.41(3)
C35 F33B 1.64(3)
N3A N4A 1.07(4)
N3B N4B 1.344(19)
F16A C11A 1.56(4)
F16A F17A 1.70(2)
C11A F18A 1.30(5)
C11A F17A 1.34(4)
F16B C11B 1.21(3)
F16B F17B 1.74(2)
C11B F17B 1.21(4)
C11B F18B 1.43(5)
F37A F39A 1.71(2)
F37B F38B 1.64(2)
F44B F45B 1.56(3)
F32A F33A 1.57(3)

loop_
_geom_hbond_atom_site_label_D
_geom_hbond_atom_site_label_H
_geom_hbond_atom_site_label_A
_geom_hbond_distance_DH
_geom_hbond_distance_HA
_geom_hbond_distance_DA
_geom_hbond_angle_DHA
_geom_hbond_site_symmetry_A
O9 H9 O20 1 2.12 2.871(8) 130.8 .
O9 H9 F37A 1 2.25 3.108(13) 142.6 .
O9 H9 F37B 1 2.44 3.183(13) 130.3 .
O10 H10 N4B 1 1.82 2.823(14) 176.1 2_545
O7 H7 F48 1 2.61 3.568(8) 160.4 3_666
